data_1552793
loop_
_publ_author_name
'Chancellor, Christopher J.'
'Bowles, Faye L.'
'Franco, Jimmy U.'
'Pham, David M.'
'Rivera, Melissa'
'Sarina, Evan A.'
'Ghiassi, Kamran B.'
'Balch, Alan L.'
'Olmstead, Marilyn M.'

_publ_section_title
;
 Single-Crystal X-ray Diffraction Studies of Solvated Crystals of
 C<sub>60</sub> Reveal the Intermolecular Interactions between the
 Component Molecules.
;
_journal_issue 50
_journal_name_full 'The journal of physical chemistry. A'
_journal_page_first 9626
_journal_page_last 9636
_journal_paper_doi 10.1021/acs.jpca.8b08740
_journal_volume 122
_journal_year 2018
_chemical_formula_moiety 'C60, C6 H6, C H2 Cl2'
_chemical_formula_sum 'C67 H8 Cl2'
_chemical_formula_weight 883.63
_chemical_name_common C60.benzene.dichloromethane
_space_group_crystal_system monoclinic
_space_group_IT_number 15
_space_group_name_Hall '-C 2yc'
_space_group_name_H-M_alt 'C 1 2/c 1'
_atom_sites_solution_hydrogens mixed
_atom_sites_solution_primary direct
_atom_sites_solution_secondary difmap
_audit_creation_method SHELXL-2018/3
_cell_angle_alpha 90
_cell_angle_beta 107.503(2)
_cell_angle_gamma 90
_cell_formula_units_Z 4
_cell_length_a 20.8431(8)
_cell_length_b 17.1810(7)
_cell_length_c 9.9614(4)
_cell_measurement_reflns_used 998
_cell_measurement_temperature 90(2)
_cell_measurement_theta_max 30.3
_cell_measurement_theta_min 2.5
_cell_volume 3402.1(2)
_computing_cell_refinement 'SAINT 6.45A (Bruker, 2003)'
_computing_data_collection 'SMART 5.054 (Bruker, 2002)'
_computing_data_reduction SAINT
_computing_publication_material 'SHELXL-2018/3 (Sheldrick, 2018)'
_computing_structure_refinement 'SHELXL-2018/3 (Sheldrick, 2018)'
_computing_structure_solution 'SHELXS97 (Sheldrick, 1990)'
_diffrn_ambient_temperature 90(2)
_diffrn_detector_area_resol_mean 8.3
_diffrn_measured_fraction_theta_full 1.000
_diffrn_measured_fraction_theta_max 0.999
_diffrn_measurement_device_type 'Bruker SMART 1000'
_diffrn_measurement_method \w
_diffrn_radiation_type MoK\a
_diffrn_radiation_wavelength 0.71073
_diffrn_reflns_av_R_equivalents 0.0308
_diffrn_reflns_av_unetI/netI 0.0271
_diffrn_reflns_Laue_measured_fraction_full 1.000
_diffrn_reflns_Laue_measured_fraction_max 0.999
_diffrn_reflns_limit_h_max 29
_diffrn_reflns_limit_h_min -29
_diffrn_reflns_limit_k_max 24
_diffrn_reflns_limit_k_min -24
_diffrn_reflns_limit_l_max 14
_diffrn_reflns_limit_l_min -14
_diffrn_reflns_number 23196
_diffrn_reflns_point_group_measured_fraction_full 1.000
_diffrn_reflns_point_group_measured_fraction_max 0.999
_diffrn_reflns_theta_full 25.242
_diffrn_reflns_theta_max 30.505
_diffrn_reflns_theta_min 2.049
_diffrn_source 'normal-focus sealed tube'
_exptl_absorpt_coefficient_mu 0.251
_exptl_absorpt_correction_T_max 0.950
_exptl_absorpt_correction_T_min 0.879
_exptl_absorpt_correction_type multi-scan
_exptl_absorpt_process_details 'SADABS (Sheldrick, 2005)'
_exptl_crystal_colour 'dark red'
_exptl_crystal_density_diffrn 1.725
_exptl_crystal_description plate
_exptl_crystal_F_000 1776
_exptl_crystal_size_max 0.283
_exptl_crystal_size_mid 0.237
_exptl_crystal_size_min 0.108
_refine_diff_density_max 0.993
_refine_diff_density_min -0.565
_refine_diff_density_rms 0.070
_refine_ls_extinction_method none
_refine_ls_goodness_of_fit_ref 1.031
_refine_ls_hydrogen_treatment mixed
_refine_ls_matrix_type full
_refine_ls_number_parameters 339
_refine_ls_number_reflns 5192
_refine_ls_number_restraints 0
_refine_ls_restrained_S_all 1.031
_refine_ls_R_factor_all 0.0731
_refine_ls_R_factor_gt 0.0581
_refine_ls_shift/su_max 0.000
_refine_ls_shift/su_mean 0.000
_refine_ls_weighting_details 'w=1/[\s^2^(Fo^2^)+(0.0754P)^2^+6.6423P] where P=(Fo^2^+2Fc^2^)/3'
_refine_ls_weighting_scheme calc
_refine_ls_wR_factor_gt 0.1486
_refine_ls_wR_factor_ref 0.1576
_reflns_Friedel_coverage 0.000
_reflns_number_gt 4160
_reflns_number_total 5192
_reflns_threshold_expression 'I > 2\s(I)'
_cod_data_source_file jp8b08740_si_005.cif
_cod_data_source_block dp15
_cod_original_sg_symbol_H-M 'C 2/c'
_cod_database_code 1552793
_shelx_shelxl_version_number 2018/3
_shelx_space_group_comment
;
The symmetry employed for this shelxl refinement is uniquely defined
by the following loop, which should always be used as a source of
symmetry information in preference to the above space-group names.
They are only intended as comments.
;
_shelx_estimated_absorpt_t_min 0.932
_shelx_estimated_absorpt_t_max 0.973

loop_
_space_group_symop_operation_xyz
'x, y, z'
'-x, y, -z+1/2'
'x+1/2, y+1/2, z'
'-x+1/2, y+1/2, -z+1/2'
'-x, -y, -z'
'x, -y, z-1/2'
'-x+1/2, -y+1/2, -z'
'x+1/2, -y+1/2, z-1/2'

loop_
_atom_site_label
_atom_site_type_symbol
_atom_site_fract_x
_atom_site_fract_y
_atom_site_fract_z
_atom_site_U_iso_or_equiv
_atom_site_adp_type
_atom_site_occupancy
_atom_site_site_symmetry_order
_atom_site_calc_flag
_atom_site_refinement_flags_posn
_atom_site_refinement_flags_adp
_atom_site_refinement_flags_occupancy
_atom_site_disorder_assembly
_atom_site_disorder_group
C1 C 0.10128(3) 0.23094(4) 0.59997(8) 0.0187(4) Uani 0.6637(16) 1 d G . P A 1
C2 C 0.07533(3) 0.24459(4) 0.45650(8) 0.0196(6) Uani 0.6637(16) 1 d G . P A 1
C3 C 0.08291(3) 0.31986(4) 0.39822(7) 0.0197(5) Uani 0.6637(16) 1 d G . P A 1
C4 C 0.11596(3) 0.37869(4) 0.48587(8) 0.0183(5) Uani 0.6637(16) 1 d G . P A 1
C5 C 0.14341(4) 0.36533(4) 0.63618(7) 0.0180(4) Uani 0.6637(16) 1 d G . P A 1
C6 C 0.13662(4) 0.29385(4) 0.69350(7) 0.0180(5) Uani 0.6637(16) 1 d G . P A 1
C7 C 0.19223(4) 0.25937(4) 0.80030(6) 0.0180(5) Uani 0.6637(16) 1 d G . P A 1
C8 C 0.19231(4) 0.17566(4) 0.77603(7) 0.0202(5) Uani 0.6637(16) 1 d G . P A 1
C9 C 0.13593(4) 0.15831(4) 0.65132(8) 0.0202(5) Uani 0.6637(16) 1 d G . P A 1
C10 C 0.14253(4) 0.10262(3) 0.55672(9) 0.0205(5) Uani 0.6637(16) 1 d G . P A 1
C11 C 0.11521(4) 0.11585(4) 0.40694(9) 0.0193(5) Uani 0.6637(16) 1 d G . P A 1
C12 C 0.08235(4) 0.18479(4) 0.35665(8) 0.0189(5) Uani 0.6637(16) 1 d G . P A 1
C13 C 0.09378(4) 0.22406(5) 0.23848(6) 0.0198(5) Uani 0.6637(16) 1 d G . P A 1
C14 C 0.09407(4) 0.30742(5) 0.26294(6) 0.0181(5) Uani 0.6637(16) 1 d G . P A 1
C15 C 0.13758(4) 0.35557(5) 0.22213(6) 0.0199(6) Uani 0.6637(16) 1 d G . P A 1
C16 C 0.17258(4) 0.41802(4) 0.31286(7) 0.0193(5) Uani 0.6637(16) 1 d G . P A 1
C17 C 0.16200(4) 0.42929(3) 0.44244(8) 0.0187(4) Uani 0.6637(16) 1 d G . P A 1
C18 C 0.21840(4) 0.44707(3) 0.56612(8) 0.0178(3) Uani 0.6637(16) 1 d G . P A 1
C19 C 0.20700(4) 0.40722(3) 0.68568(7) 0.0174(3) Uani 0.6637(16) 1 d G . P A 1
C20 C 0.26044(4) 0.37509(4) 0.78829(6) 0.0184(3) Uani 0.6637(16) 1 d G . P A 1
C21 C 0.25281(4) 0.29922(4) 0.84686(5) 0.0182(4) Uani 0.6637(16) 1 d G . P A 1
C22 C 0.31589(4) 0.25748(5) 0.87057(6) 0.0176(4) Uani 0.6637(16) 1 d G . P A 1
C23 C 0.31498(4) 0.17833(5) 0.84757(8) 0.0205(5) Uani 0.6637(16) 1 d G . P A 1
C24 C 0.25285(5) 0.13627(4) 0.79830(8) 0.0209(5) Uani 0.6637(16) 1 d G . P A 1
C25 C 0.24034(5) 0.42280(5) 0.30226(8) 0.0199(5) Uani 0.6637(16) 1 d G . P A 1
C26 C 0.29413(4) 0.43897(5) 0.41915(9) 0.0195(5) Uani 0.6637(16) 1 d G . P A 1
C27 C 0.28297(4) 0.45154(4) 0.55497(9) 0.0195(6) Uani 0.6637(16) 1 d G . P A 1
C28 C 0.33866(4) 0.41784(4) 0.66197(9) 0.0200(5) Uani 0.6637(16) 1 d G . P A 1
C29 C 0.32771(4) 0.38020(4) 0.77498(8) 0.0188(6) Uani 0.6637(16) 1 d G . P A 1
C30 C 0.36227(3) 0.30735(5) 0.82707(8) 0.0192(6) Uani 0.6637(16) 1 d G . P A 1
C31 C 0.17317(8) 0.43588(6) 0.43932(15) 0.0187(4) Uani 0.3363(16) 1 d G . P A 2
C32 C 0.21403(9) 0.44278(6) 0.57733(15) 0.0178(3) Uani 0.3363(16) 1 d G . P A 2
C33 C 0.19933(9) 0.39940(8) 0.68892(14) 0.0174(3) Uani 0.3363(16) 1 d G . P A 2
C34 C 0.14414(8) 0.35099(8) 0.65816(15) 0.0180(4) Uani 0.3363(16) 1 d G . P A 2
C35 C 0.10092(7) 0.34313(8) 0.51430(16) 0.0182(9) Uani 0.3363(16) 1 d G . P A 2
C36 C 0.11423(7) 0.38410(7) 0.40659(15) 0.0200(10) Uani 0.3363(16) 1 d G . P A 2
C37 C 0.10837(7) 0.34721(8) 0.27320(13) 0.0169(9) Uani 0.3363(16) 1 d G . P A 2
C38 C 0.16247(8) 0.37521(8) 0.22095(13) 0.0186(11) Uani 0.3363(16) 1 d G . P A 2
C39 C 0.20270(9) 0.43001(7) 0.32460(15) 0.0147(9) Uani 0.3363(16) 1 d G . P A 2
C40 C 0.27165(9) 0.43189(9) 0.35335(17) 0.0150(10) Uani 0.3363(16) 1 d G . P A 2
C41 C 0.31477(8) 0.43972(9) 0.49661(19) 0.0187(10) Uani 0.3363(16) 1 d G . P A 2
C42 C 0.28736(9) 0.44506(8) 0.60678(17) 0.0181(12) Uani 0.3363(16) 1 d G . P A 2
C43 C 0.31660(9) 0.40352(10) 0.73603(16) 0.0174(11) Uani 0.3363(16) 1 d G . P A 2
C44 C 0.26272(10) 0.37525(9) 0.78771(13) 0.0184(3) Uani 0.3363(16) 1 d G . P A 2
C45 C 0.26709(10) 0.30366(10) 0.85180(11) 0.0182(4) Uani 0.3363(16) 1 d G . P A 2
C46 C 0.20938(10) 0.25209(10) 0.82109(12) 0.0180(5) Uani 0.3363(16) 1 d G . P A 2
C47 C 0.14904(9) 0.27533(9) 0.72586(14) 0.0180(5) Uani 0.3363(16) 1 d G . P A 2
C48 C 0.10899(8) 0.22023(9) 0.62344(16) 0.0187(4) Uani 0.3363(16) 1 d G . P A 2
C49 C 0.07952(6) 0.26212(9) 0.49253(17) 0.0196(6) Uani 0.3363(16) 1 d G . P A 2
C50 C 0.07336(6) 0.22629(8) 0.36524(16) 0.0171(9) Uani 0.3363(16) 1 d G . P A 2
C51 C 0.08825(7) 0.26999(8) 0.25291(13) 0.0151(9) Uani 0.3363(16) 1 d G . P A 2
C52 C 0.12132(9) 0.21744(9) 0.18037(13) 0.0166(11) Uani 0.3363(16) 1 d G . P A 2
C53 C 0.17218(10) 0.24502(10) 0.13126(12) 0.0176(4) Uani 0.3363(16) 1 d G . P A 2
C54 C 0.19405(10) 0.32447(10) 0.15231(12) 0.0197(5) Uani 0.3363(16) 1 d G . P A 2
C55 C 0.23270(10) 0.17294(10) 0.81609(14) 0.0176(9) Uani 0.3363(16) 1 d G . P A 2
C56 C 0.19534(10) 0.12055(8) 0.71861(17) 0.0185(9) Uani 0.3363(16) 1 d G . P A 2
C57 C 0.13167(9) 0.14471(8) 0.61947(17) 0.0202(5) Uani 0.3363(16) 1 d G . P A 2
C58 C 0.12534(9) 0.10746(7) 0.48658(18) 0.0155(9) Uani 0.3363(16) 1 d G . P A 2
C59 C 0.09741(8) 0.14725(7) 0.36291(17) 0.0158(9) Uani 0.3363(16) 1 d G . P A 2
C60 C 0.12674(9) 0.14166(8) 0.24742(16) 0.0179(9) Uani 0.3363(16) 1 d G . P A 2
Cl1 Cl 0.45563(3) 0.41148(3) 1.10494(6) 0.03583(15) Uani 1 1 d . . . . .
C61 C 0.500000 0.4669(2) 1.250000 0.0706(16) Uani 1 2 d S T P . .
H61 H 0.468890 0.499851 1.277390 0.085 Uiso 1 1 d R U . . .
C62 C 0.03224(10) 0.42708(13) 0.8799(2) 0.0312(5) Uani 1 1 d . . . . .
H62 H 0.054348 0.452975 0.965560 0.037 Uiso 1 1 calc R U . . .
C63 C 0.000000 0.31071(16) 0.750000 0.0257(5) Uani 1 2 d S T P . .
H63 H -0.000001 0.255416 0.749999 0.031 Uiso 1 2 calc R U P . .
C64 C 0.02952(9) 0.35132(13) 0.8736(2) 0.0285(4) Uani 1 1 d . . . . .
H64 H 0.048655 0.322552 0.957537 0.034 Uiso 1 1 calc R U . . .
C65 C 0.000000 0.47165(17) 0.750000 0.0354(7) Uani 1 2 d S T P . .
H65 H 0.000000 0.525(2) 0.750000 0.042 Uiso 1 2 d S U P . .

loop_
_atom_site_aniso_label
_atom_site_aniso_U_11
_atom_site_aniso_U_22
_atom_site_aniso_U_33
_atom_site_aniso_U_23
_atom_site_aniso_U_13
_atom_site_aniso_U_12
C1 0.0153(8) 0.0226(9) 0.0216(10) -0.0022(8) 0.0106(8) -0.0030(7)
C2 0.0109(8) 0.0246(12) 0.0234(15) -0.0021(11) 0.0052(9) -0.0001(8)
C3 0.0147(10) 0.0236(11) 0.0193(11) 0.0001(9) 0.0027(8) 0.0053(8)
C4 0.0168(12) 0.0178(12) 0.0191(12) 0.0008(10) 0.0036(10) 0.0081(9)
C5 0.0189(8) 0.0186(10) 0.0185(9) -0.0030(8) 0.0085(7) 0.0052(7)
C6 0.0183(11) 0.0196(12) 0.0199(12) -0.0026(9) 0.0114(10) 0.0021(9)
C7 0.0235(14) 0.0219(9) 0.0119(9) 0.0012(7) 0.0102(9) 0.0027(8)
C8 0.0282(14) 0.0203(12) 0.0167(11) 0.0047(9) 0.0137(11) -0.0016(10)
C9 0.0205(9) 0.0206(10) 0.0235(12) 0.0034(9) 0.0127(9) -0.0057(7)
C10 0.0239(14) 0.0151(11) 0.0241(13) 0.0019(11) 0.0095(12) -0.0085(9)
C11 0.0151(12) 0.0144(12) 0.0274(15) -0.0042(11) 0.0049(12) -0.0071(9)
C12 0.0095(11) 0.0244(14) 0.0205(12) -0.0056(12) 0.0010(9) -0.0034(11)
C13 0.0126(11) 0.0255(13) 0.0163(11) -0.0047(10) -0.0035(9) -0.0003(10)
C14 0.0151(12) 0.0208(13) 0.0139(11) 0.0013(12) -0.0024(9) 0.0055(12)
C15 0.0239(15) 0.0190(13) 0.0132(11) 0.0059(9) -0.0001(11) 0.0078(11)
C16 0.0224(14) 0.0147(11) 0.0192(12) 0.0080(9) 0.0039(11) 0.0082(10)
C17 0.0227(10) 0.0103(7) 0.0221(8) 0.0023(6) 0.0054(7) 0.0072(7)
C18 0.0248(8) 0.0067(6) 0.0220(8) -0.0017(6) 0.0070(7) 0.0025(6)
C19 0.0218(9) 0.0129(7) 0.0187(8) -0.0056(6) 0.0079(7) 0.0025(6)
C20 0.0242(8) 0.0162(7) 0.0141(7) -0.0075(5) 0.0049(6) -0.0006(6)
C21 0.0244(12) 0.0214(8) 0.0089(7) -0.0032(6) 0.0052(7) 0.0022(8)
C22 0.0194(10) 0.0239(8) 0.0068(6) 0.0001(6) 0.0000(6) 0.0023(7)
C23 0.0301(14) 0.0225(13) 0.0060(10) 0.0073(9) 0.0012(9) 0.0041(10)
C24 0.0310(14) 0.0186(12) 0.0151(11) 0.0093(9) 0.0096(10) 0.0034(10)
C25 0.0289(16) 0.0113(10) 0.0186(13) 0.0087(9) 0.0055(11) 0.0026(11)
C26 0.0274(16) 0.0091(10) 0.0237(14) 0.0059(12) 0.0103(13) -0.0014(10)
C27 0.0274(14) 0.0058(10) 0.0246(17) -0.0020(10) 0.0071(12) -0.0034(9)
C28 0.0221(12) 0.0126(10) 0.0246(13) -0.0079(9) 0.0061(10) -0.0072(9)
C29 0.0213(13) 0.0167(13) 0.0157(13) -0.0074(10) 0.0011(10) -0.0036(10)
C30 0.0182(13) 0.0238(14) 0.0104(10) -0.0059(10) -0.0035(9) -0.0002(11)
C31 0.0227(10) 0.0103(7) 0.0221(8) 0.0023(6) 0.0054(7) 0.0072(7)
C32 0.0248(8) 0.0067(6) 0.0220(8) -0.0017(6) 0.0070(7) 0.0025(6)
C33 0.0218(9) 0.0129(7) 0.0187(8) -0.0056(6) 0.0079(7) 0.0025(6)
C34 0.0189(8) 0.0186(10) 0.0185(9) -0.0030(8) 0.0085(7) 0.0052(7)
C35 0.013(2) 0.018(2) 0.026(3) 0.0002(19) 0.0087(18) 0.0072(17)
C36 0.014(2) 0.023(2) 0.020(2) 0.002(2) 0.0015(19) 0.0117(18)
C37 0.014(2) 0.017(2) 0.017(2) 0.007(2) 0.0003(19) 0.0061(18)
C38 0.024(3) 0.016(2) 0.012(2) 0.0081(18) 0.000(2) 0.006(2)
C39 0.015(2) 0.013(2) 0.016(2) 0.0041(16) 0.003(2) 0.0072(18)
C40 0.018(3) 0.013(2) 0.011(2) 0.008(2) 0.0002(19) 0.001(2)
C41 0.029(3) 0.0090(19) 0.018(2) 0.0013(19) 0.006(2) -0.0077(18)
C42 0.028(3) 0.008(2) 0.017(3) -0.0029(18) 0.006(2) -0.0022(18)
C43 0.026(3) 0.007(2) 0.016(2) -0.0052(18) 0.001(2) -0.0010(18)
C44 0.0242(8) 0.0162(7) 0.0141(7) -0.0075(5) 0.0049(6) -0.0006(6)
C45 0.0244(12) 0.0214(8) 0.0089(7) -0.0032(6) 0.0052(7) 0.0022(8)
C46 0.0235(14) 0.0219(9) 0.0119(9) 0.0012(7) 0.0102(9) 0.0027(8)
C47 0.0183(11) 0.0196(12) 0.0199(12) -0.0026(9) 0.0114(10) 0.0021(9)
C48 0.0153(8) 0.0226(9) 0.0216(10) -0.0022(8) 0.0106(8) -0.0030(7)
C49 0.0109(8) 0.0246(12) 0.0234(15) -0.0021(11) 0.0052(9) -0.0001(8)
C50 0.0036(18) 0.023(2) 0.023(3) -0.003(2) 0.0005(16) 0.0014(18)
C51 0.010(2) 0.015(2) 0.016(2) -0.001(2) -0.0026(16) 0.003(2)
C52 0.014(2) 0.019(3) 0.012(2) 0.0000(18) -0.0026(18) 0.0018(19)
C53 0.0194(10) 0.0239(8) 0.0068(6) 0.0001(6) 0.0000(6) 0.0023(7)
C54 0.0147(10) 0.0236(11) 0.0193(11) 0.0001(9) 0.0027(8) 0.0053(8)
C55 0.020(2) 0.023(2) 0.012(2) 0.0076(18) 0.0077(18) 0.001(2)
C56 0.024(2) 0.018(2) 0.015(2) 0.0080(17) 0.0080(18) -0.0034(17)
C57 0.0205(9) 0.0206(10) 0.0235(12) 0.0034(9) 0.0127(9) -0.0057(7)
C58 0.014(2) 0.016(2) 0.016(2) 0.001(2) 0.004(2) -0.0072(17)
C59 0.011(2) 0.012(2) 0.022(3) -0.001(2) 0.0003(19) 0.0004(18)
C60 0.017(2) 0.018(2) 0.015(2) -0.0052(16) -0.0011(17) -0.0049(17)
Cl1 0.0321(3) 0.0337(3) 0.0325(3) -0.00414(19) -0.0041(2) -0.00134(19)
C61 0.097(3) 0.0203(14) 0.052(2) 0.000 -0.042(2) 0.000
C62 0.0271(9) 0.0473(12) 0.0222(8) -0.0226(8) 0.0119(7) -0.0252(9)
C63 0.0200(11) 0.0256(12) 0.0355(14) 0.000 0.0142(10) 0.000
C64 0.0191(8) 0.0442(11) 0.0218(8) 0.0084(8) 0.0053(7) 0.0011(8)
C65 0.0477(18) 0.0199(12) 0.0371(16) 0.000 0.0107(14) 0.000

loop_
_atom_type_symbol
_atom_type_description
_atom_type_scat_dispersion_real
_atom_type_scat_dispersion_imag
_atom_type_scat_source
C C 0.0033 0.0016 'International Tables Vol C Tables 4.2.6.8 and 6.1.1.4'
H H 0.0000 0.0000 'International Tables Vol C Tables 4.2.6.8 and 6.1.1.4'
Cl Cl 0.1484 0.1585 'International Tables Vol C Tables 4.2.6.8 and 6.1.1.4'

loop_
_geom_angle_atom_site_label_1
_geom_angle_atom_site_label_2
_geom_angle_atom_site_label_3
_geom_angle
_geom_angle_site_symmetry_1
_geom_angle_site_symmetry_3
C2 C1 C9 120.4 . .
C2 C1 C6 119.6 . .
C9 C1 C6 107.8 . .
C1 C2 C3 120.6 . .
C1 C2 C12 119.5 . .
C3 C2 C12 108.0 . .
C4 C3 C2 119.7 . .
C4 C3 C14 120.5 . .
C2 C3 C14 108.0 . .
C3 C4 C5 120.3 . .
C3 C4 C17 120.0 . .
C5 C4 C17 108.1 . .
C6 C5 C4 120.7 . .
C6 C5 C19 119.7 . .
C4 C5 C19 107.9 . .
C5 C6 C7 120.7 . .
C5 C6 C1 119.1 . .
C7 C6 C1 107.6 . .
C21 C7 C6 119.5 . .
C21 C7 C8 119.7 . .
C6 C7 C8 108.9 . .
C24 C8 C7 120.0 . .
C24 C8 C9 119.7 . .
C7 C8 C9 107.5 . .
C10 C9 C1 119.7 . .
C10 C9 C8 120.2 . .
C1 C9 C8 108.1 . .
C9 C10 C11 120.5 . .
C9 C10 C26 119.98(7) . 7_556
C11 C10 C26 107.67(8) . 7_556
C12 C11 C10 120.4 . .
C12 C11 C28 119.58(8) . 7_556
C10 C11 C28 108.21(8) . 7_556
C11 C12 C13 120.8 . .
C11 C12 C2 119.5 . .
C13 C12 C2 107.5 . .
C30 C13 C12 119.95(8) 7_556 .
C30 C13 C14 119.58(8) 7_556 .
C12 C13 C14 108.6 . .
C15 C14 C3 119.3 . .
C15 C14 C13 120.9 . .
C3 C14 C13 107.9 . .
C14 C15 C16 120.9 . .
C14 C15 C23 119.49(7) . 7_556
C16 C15 C23 107.46(7) . 7_556
C17 C16 C25 119.4 . .
C17 C16 C15 119.5 . .
C25 C16 C15 108.4 . .
C16 C17 C4 119.8 . .
C16 C17 C18 120.2 . .
C4 C17 C18 108.1 . .
C27 C18 C19 119.6 . .
C27 C18 C17 120.0 . .
C19 C18 C17 107.8 . .
C20 C19 C18 120.0 . .
C20 C19 C5 120.1 . .
C18 C19 C5 108.1 . .
C19 C20 C29 119.7 . .
C19 C20 C21 119.6 . .
C29 C20 C21 108.4 . .
C7 C21 C22 119.9 . .
C7 C21 C20 120.4 . .
C22 C21 C20 107.7 . .
C23 C22 C30 120.7 . .
C23 C22 C21 119.6 . .
C30 C22 C21 108.1 . .
C22 C23 C24 121.3 . .
C22 C23 C15 119.08(7) . 7_556
C24 C23 C15 107.56(8) . 7_556
C8 C24 C23 119.5 . .
C8 C24 C25 119.94(7) . 7_556
C23 C24 C25 108.68(8) . 7_556
C26 C25 C16 120.8 . .
C26 C25 C24 119.74(8) . 7_556
C16 C25 C24 107.93(8) . 7_556
C25 C26 C27 119.8 . .
C25 C26 C10 120.44(8) . 7_556
C27 C26 C10 108.04(8) . 7_556
C18 C27 C28 120.3 . .
C18 C27 C26 119.8 . .
C28 C27 C26 108.0 . .
C29 C28 C27 120.0 . .
C29 C28 C11 119.58(7) . 7_556
C27 C28 C11 108.05(7) . 7_556
C28 C29 C20 120.4 . .
C28 C29 C30 120.6 . .
C20 C29 C30 107.6 . .
C13 C30 C22 120.33(8) 7_556 .
C13 C30 C29 119.50(8) 7_556 .
C22 C30 C29 108.1 . .
C32 C31 C39 120.4 . .
C32 C31 C36 119.6 . .
C39 C31 C36 107.8 . .
C31 C32 C33 120.6 . .
C31 C32 C42 119.5 . .
C33 C32 C42 108.0 . .
C34 C33 C32 119.7 . .
C34 C33 C44 120.5 . .
C32 C33 C44 108.0 . .
C33 C34 C35 120.3 . .
C33 C34 C47 120.0 . .
C35 C34 C47 108.1 . .
C36 C35 C34 120.7 . .
C36 C35 C49 119.7 . .
C34 C35 C49 107.9 . .
C35 C36 C37 120.7 . .
C35 C36 C31 119.1 . .
C37 C36 C31 107.6 . .
C51 C37 C36 119.5 . .
C51 C37 C38 119.7 . .
C36 C37 C38 108.9 . .
C54 C38 C37 120.0 . .
C54 C38 C39 119.7 . .
C37 C38 C39 107.5 . .
C40 C39 C31 119.7 . .
C40 C39 C38 120.2 . .
C31 C39 C38 108.1 . .
C39 C40 C41 120.5 . .
C42 C41 C40 120.4 . .
C41 C42 C43 120.8 . .
C41 C42 C32 119.5 . .
C43 C42 C32 107.5 . .
C60 C43 C42 120.20(17) 7_556 .
C60 C43 C44 119.62(16) 7_556 .
C42 C43 C44 108.6 . .
C45 C44 C33 119.3 . .
C45 C44 C43 120.9 . .
C33 C44 C43 107.9 . .
C44 C45 C46 120.9 . .
C47 C46 C55 119.4 . .
C47 C46 C45 119.5 . .
C55 C46 C45 108.4 . .
C46 C47 C34 119.8 . .
C46 C47 C48 120.2 . .
C34 C47 C48 108.1 . .
C57 C48 C49 119.6 . .
C57 C48 C47 120.0 . .
C49 C48 C47 107.8 . .
C50 C49 C48 120.0 . .
C50 C49 C35 120.1 . .
C48 C49 C35 108.1 . .
C49 C50 C59 119.7 . .
C49 C50 C51 119.6 . .
C59 C50 C51 108.4 . .
C37 C51 C52 119.9 . .
C37 C51 C50 120.4 . .
C52 C51 C50 107.7 . .
C53 C52 C60 120.7 . .
C53 C52 C51 119.6 . .
C60 C52 C51 108.1 . .
C52 C53 C54 121.3 . .
C38 C54 C53 119.5 . .
C56 C55 C46 120.8 . .
C55 C56 C57 119.8 . .
C40 C56 C57 108.27(15) 7_556 .
C48 C57 C58 120.3 . .
C48 C57 C56 119.8 . .
C58 C57 C56 108.0 . .
C59 C58 C57 120.0 . .
C58 C59 C50 120.4 . .
C58 C59 C60 120.6 . .
C50 C59 C60 107.6 . .
C43 C60 C52 120.28(16) 7_556 .
C43 C60 C59 119.26(16) 7_556 .
C52 C60 C59 108.1 . .
Cl1 C61 Cl1 113.86(19) . 2_657
Cl1 C61 H61 108.8 . .
Cl1 C61 H61 108.7 2_657 .
Cl1 C61 H61 108.75(5) . 2_657
Cl1 C61 H61 108.78(5) 2_657 2_657
H61 C61 H61 107.8 . 2_657
C64 C62 C65 118.23(18) . .
C64 C62 H62 120.9 . .
C65 C62 H62 120.9 . .
C64 C63 C64 119.6(3) 2_556 .
C64 C63 H63 120.2 2_556 .
C64 C63 H63 120.2 . .
C62 C64 C63 123.1(2) . .
C62 C64 H64 118.4 . .
C63 C64 H64 118.4 . .
C62 C65 C62 117.7(2) 2_556 .
C62 C65 H65 121.17(12) 2_556 .
C62 C65 H65 121.17(12) . .

loop_
_geom_bond_atom_site_label_1
_geom_bond_atom_site_label_2
_geom_bond_distance
_geom_bond_site_symmetry_2
C1 C2 1.3874 .
C1 C9 1.4554 .
C1 C6 1.4718 .
C2 C3 1.4455 .
C2 C12 1.4677 .
C3 C4 1.3773 .
C3 C14 1.4506 .
C4 C5 1.4514 .
C4 C17 1.4539 .
C5 C6 1.3794 .
C5 C19 1.4577 .
C6 C7 1.4438 .
C7 C21 1.3878 .
C7 C8 1.4585 .
C8 C24 1.3898 .
C8 C9 1.4611 .
C9 C10 1.3786 .
C10 C11 1.4460 .
C10 C26 1.4562(19) 7_556
C11 C12 1.3844 .
C11 C28 1.4585(19) 7_556
C12 C13 1.4375 .
C13 C30 1.3845(19) 7_556
C13 C14 1.4525 .
C14 C15 1.3761 .
C15 C16 1.4505 .
C15 C23 1.4872(19) 7_556
C16 C17 1.3869 .
C16 C25 1.4500 .
C17 C18 1.4566 .
C18 C27 1.3856 .
C18 C19 1.4540 .
C19 C20 1.3804 .
C20 C29 1.4502 .
C20 C21 1.4563 .
C21 C22 1.4534 .
C22 C23 1.3782 .
C22 C30 1.4520 .
C23 C24 1.4344 .
C24 C25 1.4626(19) 7_556
C25 C26 1.3801 .
C26 C27 1.4561 .
C27 C28 1.4403 .
C28 C29 1.3756 .
C29 C30 1.4592 .
C31 C32 1.3874 .
C31 C39 1.4554 .
C31 C36 1.4718 .
C32 C33 1.4455 .
C32 C42 1.4678 .
C33 C34 1.3773 .
C33 C44 1.4506 .
C34 C35 1.4514 .
C34 C47 1.4539 .
C35 C36 1.3794 .
C35 C49 1.4576 .
C36 C37 1.4438 .
C37 C51 1.3877 .
C37 C38 1.4585 .
C38 C54 1.3898 .
C38 C39 1.4611 .
C39 C40 1.3786 .
C40 C41 1.4461 .
C40 C56 1.448(4) 7_556
C41 C42 1.3843 .
C41 C58 1.455(4) 7_556
C42 C43 1.4375 .
C43 C60 1.381(4) 7_556
C43 C44 1.4525 .
C44 C45 1.3761 .
C45 C46 1.4505 .
C45 C53 1.484(4) 7_556
C46 C47 1.3869 .
C46 C55 1.4500 .
C47 C48 1.4566 .
C48 C57 1.3856 .
C48 C49 1.4540 .
C49 C50 1.3804 .
C50 C59 1.4502 .
C50 C51 1.4563 .
C51 C52 1.4534 .
C52 C53 1.3782 .
C52 C60 1.4520 .
C53 C54 1.4344 .
C54 C55 1.464(4) 7_556
C55 C56 1.3801 .
C56 C57 1.4561 .
C57 C58 1.4402 .
C58 C59 1.3756 .
C59 C60 1.4592 .
Cl1 C61 1.745(2) .
C61 H61 0.9600 .
C61 H61 0.9600 2_657
C62 C64 1.304(3) .
C62 C65 1.479(3) .
C62 H62 0.9500 .
C63 C64 1.387(3) 2_556
C63 C64 1.387(3) .
C63 H63 0.9500 .
C64 H64 0.9500 .
C65 H65 0.92(4) .

loop_
_geom_torsion_atom_site_label_1
_geom_torsion_atom_site_label_2
_geom_torsion_atom_site_label_3
_geom_torsion_atom_site_label_4
_geom_torsion
_geom_torsion_site_symmetry_1
_geom_torsion_site_symmetry_4
C9 C1 C2 C3 -137.6 . .
C6 C1 C2 C3 0.2 . .
C9 C1 C2 C12 0.7 . .
C6 C1 C2 C12 138.5 . .
C1 C2 C3 C4 -0.3 . .
C12 C2 C3 C4 -142.8 . .
C1 C2 C3 C14 142.9 . .
C12 C2 C3 C14 0.4 . .
C2 C3 C4 C5 0.3 . .
C14 C3 C4 C5 -138.3 . .
C2 C3 C4 C17 139.1 . .
C14 C3 C4 C17 0.5 . .
C3 C4 C5 C6 -0.3 . .
C17 C4 C5 C6 -143.4 . .
C3 C4 C5 C19 142.6 . .
C17 C4 C5 C19 -0.5 . .
C4 C5 C6 C7 137.4 . .
C19 C5 C6 C7 -1.1 . .
C4 C5 C6 C1 0.2 . .
C19 C5 C6 C1 -138.3 . .
C2 C1 C6 C5 -0.2 . .
C9 C1 C6 C5 142.3 . .
C2 C1 C6 C7 -142.4 . .
C9 C1 C6 C7 0.1 . .
C5 C6 C7 C21 0.9 . .
C1 C6 C7 C21 142.3 . .
C5 C6 C7 C8 -141.7 . .
C1 C6 C7 C8 -0.3 . .
C21 C7 C8 C24 -0.6 . .
C6 C7 C8 C24 141.9 . .
C21 C7 C8 C9 -142.1 . .
C6 C7 C8 C9 0.4 . .
C2 C1 C9 C10 -0.5 . .
C6 C1 C9 C10 -142.6 . .
C2 C1 C9 C8 142.3 . .
C6 C1 C9 C8 0.1 . .
C24 C8 C9 C10 0.6 . .
C7 C8 C9 C10 142.2 . .
C24 C8 C9 C1 -142.0 . .
C7 C8 C9 C1 -0.3 . .
C1 C9 C10 C11 -0.1 . .
C8 C9 C10 C11 -138.3 . .
C1 C9 C10 C26 138.16(7) . 7_556
C8 C9 C10 C26 -0.13(7) . 7_556
C9 C10 C11 C12 0.3 . .
C26 C10 C11 C12 -142.42(6) 7_556 .
C9 C10 C11 C28 143.02(6) . 7_556
C26 C10 C11 C28 0.3 7_556 7_556
C10 C11 C12 C13 137.8 . .
C28 C11 C12 C13 -0.79(7) 7_556 .
C10 C11 C12 C2 0.0 . .
C28 C11 C12 C2 -138.61(7) 7_556 .
C1 C2 C12 C11 -0.5 . .
C3 C2 C12 C11 142.5 . .
C1 C2 C12 C13 -143.3 . .
C3 C2 C12 C13 -0.3 . .
C11 C12 C13 C30 0.48(7) . 7_556
C2 C12 C13 C30 142.70(7) . 7_556
C11 C12 C13 C14 -142.2 . .
C2 C12 C13 C14 0.1 . .
C4 C3 C14 C15 -0.7 . .
C2 C3 C14 C15 -143.5 . .
C4 C3 C14 C13 142.5 . .
C2 C3 C14 C13 -0.4 . .
C30 C13 C14 C15 -0.16(7) 7_556 .
C12 C13 C14 C15 142.7 . .
C30 C13 C14 C3 -142.62(7) 7_556 .
C12 C13 C14 C3 0.2 . .
C3 C14 C15 C16 0.4 . .
C13 C14 C15 C16 -137.9 . .
C3 C14 C15 C23 138.13(7) . 7_556
C13 C14 C15 C23 -0.18(7) . 7_556
C14 C15 C16 C17 0.0 . .
C23 C15 C16 C17 -142.14(6) 7_556 .
C14 C15 C16 C25 141.4 . .
C23 C15 C16 C25 -0.71(6) 7_556 .
C25 C16 C17 C4 -137.4 . .
C15 C16 C17 C4 -0.1 . .
C25 C16 C17 C18 1.0 . .
C15 C16 C17 C18 138.3 . .
C3 C4 C17 C16 -0.1 . .
C5 C4 C17 C16 143.1 . .
C3 C4 C17 C18 -143.0 . .
C5 C4 C17 C18 0.3 . .
C16 C17 C18 C27 -1.0 . .
C4 C17 C18 C27 141.7 . .
C16 C17 C18 C19 -142.6 . .
C4 C17 C18 C19 0.1 . .
C27 C18 C19 C20 0.9 . .
C17 C18 C19 C20 142.7 . .
C27 C18 C19 C5 -142.2 . .
C17 C18 C19 C5 -0.4 . .
C6 C5 C19 C20 0.8 . .
C4 C5 C19 C20 -142.5 . .
C6 C5 C19 C18 143.8 . .
C4 C5 C19 C18 0.6 . .
C18 C19 C20 C29 -1.0 . .
C5 C19 C20 C29 137.7 . .
C18 C19 C20 C21 -138.9 . .
C5 C19 C20 C21 -0.1 . .
C6 C7 C21 C22 -138.3 . .
C8 C7 C21 C22 0.3 . .
C6 C7 C21 C20 -0.2 . .
C8 C7 C21 C20 138.4 . .
C19 C20 C21 C7 -0.1 . .
C29 C20 C21 C7 -142.2 . .
C19 C20 C21 C22 142.4 . .
C29 C20 C21 C22 0.3 . .
C7 C21 C22 C23 -0.5 . .
C20 C21 C22 C23 -143.3 . .
C7 C21 C22 C30 142.9 . .
C20 C21 C22 C30 0.1 . .
C30 C22 C23 C24 -137.7 . .
C21 C22 C23 C24 1.1 . .
C30 C22 C23 C15 0.23(7) . 7_556
C21 C22 C23 C15 138.99(7) . 7_556
C7 C8 C24 C23 1.1 . .
C9 C8 C24 C23 138.0 . .
C7 C8 C24 C25 -137.52(7) . 7_556
C9 C8 C24 C25 -0.59(7) . 7_556
C22 C23 C24 C8 -1.4 . .
C15 C23 C24 C8 -143.49(6) 7_556 .
C22 C23 C24 C25 141.43(5) . 7_556
C15 C23 C24 C25 -0.7 7_556 7_556
C17 C16 C25 C26 -0.5 . .
C15 C16 C25 C26 -142.0 . .
C17 C16 C25 C24 142.60(7) . 7_556
C15 C16 C25 C24 1.14(7) . 7_556
C16 C25 C26 C27 -0.1 . .
C24 C25 C26 C27 -138.94(6) 7_556 .
C16 C25 C26 C10 138.60(6) . 7_556
C24 C25 C26 C10 -0.25(5) 7_556 7_556
C19 C18 C27 C28 -0.8 . .
C17 C18 C27 C28 -137.9 . .
C19 C18 C27 C26 137.6 . .
C17 C18 C27 C26 0.4 . .
C25 C26 C27 C18 0.1 . .
C10 C26 C27 C18 -143.13(7) 7_556 .
C25 C26 C27 C28 143.0 . .
C10 C26 C27 C28 -0.22(7) 7_556 .
C18 C27 C28 C29 0.8 . .
C26 C27 C28 C29 -141.9 . .
C18 C27 C28 C11 142.71(6) . 7_556
C26 C27 C28 C11 0.03(6) . 7_556
C27 C28 C29 C20 -0.9 . .
C11 C28 C29 C20 -138.46(7) 7_556 .
C27 C28 C29 C30 138.1 . .
C11 C28 C29 C30 0.54(7) 7_556 .
C19 C20 C29 C28 1.0 . .
C21 C20 C29 C28 143.0 . .
C19 C20 C29 C30 -142.7 . .
C21 C20 C29 C30 -0.6 . .
C23 C22 C30 C13 0.11(7) . 7_556
C21 C22 C30 C13 -142.78(7) . 7_556
C23 C22 C30 C29 142.4 . .
C21 C22 C30 C29 -0.5 . .
C28 C29 C30 C13 -0.23(7) . 7_556
C20 C29 C30 C13 143.35(7) . 7_556
C28 C29 C30 C22 -142.9 . .
C20 C29 C30 C22 0.7 . .
C39 C31 C32 C33 -137.6 . .
C36 C31 C32 C33 0.2 . .
C39 C31 C32 C42 0.7 . .
C36 C31 C32 C42 138.5 . .
C31 C32 C33 C34 -0.3 . .
C42 C32 C33 C34 -142.8 . .
C31 C32 C33 C44 142.9 . .
C42 C32 C33 C44 0.4 . .
C32 C33 C34 C35 0.3 . .
C44 C33 C34 C35 -138.3 . .
C32 C33 C34 C47 139.1 . .
C44 C33 C34 C47 0.5 . .
C33 C34 C35 C36 -0.3 . .
C47 C34 C35 C36 -143.4 . .
C33 C34 C35 C49 142.6 . .
C47 C34 C35 C49 -0.5 . .
C34 C35 C36 C37 137.4 . .
C49 C35 C36 C37 -1.1 . .
C34 C35 C36 C31 0.2 . .
C49 C35 C36 C31 -138.3 . .
C32 C31 C36 C35 -0.2 . .
C39 C31 C36 C35 142.3 . .
C32 C31 C36 C37 -142.4 . .
C39 C31 C36 C37 0.1 . .
C35 C36 C37 C51 0.9 . .
C31 C36 C37 C51 142.3 . .
C35 C36 C37 C38 -141.7 . .
C31 C36 C37 C38 -0.3 . .
C51 C37 C38 C54 -0.6 . .
C36 C37 C38 C54 141.9 . .
C51 C37 C38 C39 -142.1 . .
C36 C37 C38 C39 0.4 . .
C32 C31 C39 C40 -0.5 . .
C36 C31 C39 C40 -142.6 . .
C32 C31 C39 C38 142.3 . .
C36 C31 C39 C38 0.1 . .
C54 C38 C39 C40 0.6 . .
C37 C38 C39 C40 142.2 . .
C54 C38 C39 C31 -142.0 . .
C37 C38 C39 C31 -0.3 . .
C31 C39 C40 C41 -0.1 . .
C38 C39 C40 C41 -138.3 . .
C31 C39 C40 C56 138.10(15) . 7_556
C38 C39 C40 C56 -0.19(15) . 7_556
C39 C40 C41 C42 0.3 . .
C56 C40 C41 C42 -142.54(11) 7_556 .
C39 C40 C41 C58 143.14(12) . 7_556
C56 C40 C41 C58 0.31(8) 7_556 7_556
C40 C41 C42 C43 137.8 . .
C58 C41 C42 C43 -1.16(14) 7_556 .
C40 C41 C42 C32 0.0 . .
C58 C41 C42 C32 -138.98(14) 7_556 .
C31 C32 C42 C41 -0.5 . .
C33 C32 C42 C41 142.5 . .
C31 C32 C42 C43 -143.3 . .
C33 C32 C42 C43 -0.3 . .
C41 C42 C43 C60 0.88(14) . 7_556
C32 C42 C43 C60 143.10(14) . 7_556
C41 C42 C43 C44 -142.2 . .
C32 C42 C43 C44 0.1 . .
C34 C33 C44 C45 -0.7 . .
C32 C33 C44 C45 -143.5 . .
C34 C33 C44 C43 142.5 . .
C32 C33 C44 C43 -0.4 . .
C60 C43 C44 C45 -0.64(16) 7_556 .
C42 C43 C44 C45 142.7 . .
C60 C43 C44 C33 -143.10(16) 7_556 .
C42 C43 C44 C33 0.2 . .
C33 C44 C45 C46 0.4 . .
C43 C44 C45 C46 -137.9 . .
C33 C44 C45 C53 138.58(14) . 7_556
C43 C44 C45 C53 0.27(14) . 7_556
C44 C45 C46 C47 0.0 . .
C53 C45 C46 C47 -142.44(13) 7_556 .
C44 C45 C46 C55 141.4 . .
C53 C45 C46 C55 -1.02(13) 7_556 .
C55 C46 C47 C34 -137.4 . .
C45 C46 C47 C34 -0.2 . .
C55 C46 C47 C48 1.0 . .
C45 C46 C47 C48 138.3 . .
C33 C34 C47 C46 -0.1 . .
C35 C34 C47 C46 143.1 . .
C33 C34 C47 C48 -143.0 . .
C35 C34 C47 C48 0.3 . .
C46 C47 C48 C57 -1.0 . .
C34 C47 C48 C57 141.7 . .
C46 C47 C48 C49 -142.6 . .
C34 C47 C48 C49 0.1 . .
C57 C48 C49 C50 0.9 . .
C47 C48 C49 C50 142.7 . .
C57 C48 C49 C35 -142.2 . .
C47 C48 C49 C35 -0.4 . .
C36 C35 C49 C50 0.8 . .
C34 C35 C49 C50 -142.5 . .
C36 C35 C49 C48 143.8 . .
C34 C35 C49 C48 0.6 . .
C48 C49 C50 C59 -1.0 . .
C35 C49 C50 C59 137.7 . .
C48 C49 C50 C51 -138.9 . .
C35 C49 C50 C51 -0.1 . .
C36 C37 C51 C52 -138.3 . .
C38 C37 C51 C52 0.3 . .
C36 C37 C51 C50 -0.2 . .
C38 C37 C51 C50 138.4 . .
C49 C50 C51 C37 -0.1 . .
C59 C50 C51 C37 -142.2 . .
C49 C50 C51 C52 142.4 . .
C59 C50 C51 C52 0.3 . .
C37 C51 C52 C53 -0.5 . .
C50 C51 C52 C53 -143.3 . .
C37 C51 C52 C60 142.9 . .
C50 C51 C52 C60 0.1 . .
C60 C52 C53 C54 -137.7 . .
C51 C52 C53 C54 1.1 . .
C60 C52 C53 C45 -0.23(15) . 7_556
C51 C52 C53 C45 138.54(15) . 7_556
C37 C38 C54 C53 1.1 . .
C39 C38 C54 C53 138.0 . .
C37 C38 C54 C55 -137.46(15) . 7_556
C39 C38 C54 C55 -0.54(15) . 7_556
C52 C53 C54 C38 -1.4 . .
C45 C53 C54 C38 -143.19(12) 7_556 .
C52 C53 C54 C55 141.12(12) . 7_556
C45 C53 C54 C55 -0.70(8) 7_556 7_556
C47 C46 C55 C56 -0.5 . .
C45 C46 C55 C56 -142.0 . .
C47 C46 C55 C54 142.90(14) . 7_556
C45 C46 C55 C54 1.44(14) . 7_556
C46 C55 C56 C40 138.66(12) . 7_556
C54 C55 C56 C40 -0.26(10) 7_556 7_556
C46 C55 C56 C57 -0.1 . .
C54 C55 C56 C57 -139.00(12) 7_556 .
C49 C48 C57 C58 -0.8 . .
C47 C48 C57 C58 -137.9 . .
C49 C48 C57 C56 137.6 . .
C47 C48 C57 C56 0.4 . .
C55 C56 C57 C48 0.1 . .
C40 C56 C57 C48 -143.00(13) 7_556 .
C55 C56 C57 C58 143.0 . .
C40 C56 C57 C58 -0.09(13) 7_556 .
C48 C57 C58 C59 0.8 . .
C56 C57 C58 C59 -141.9 . .
C48 C57 C58 C41 142.59(12) . 7_556
C56 C57 C58 C41 -0.09(12) . 7_556
C57 C58 C59 C50 -0.9 . .
C41 C58 C59 C50 -138.08(14) 7_556 .
C57 C58 C59 C60 138.1 . .
C41 C58 C59 C60 0.92(14) 7_556 .
C49 C50 C59 C58 1.0 . .
C51 C50 C59 C58 143.0 . .
C49 C50 C59 C60 -142.7 . .
C51 C50 C59 C60 -0.6 . .
C53 C52 C60 C43 0.60(15) . 7_556
C51 C52 C60 C43 -142.30(15) . 7_556
C53 C52 C60 C59 142.4 . .
C51 C52 C60 C59 -0.5 . .
C58 C59 C60 C43 -0.62(15) . 7_556
C50 C59 C60 C43 142.95(15) . 7_556
C58 C59 C60 C52 -142.9 . .
C50 C59 C60 C52 0.7 . .
C65 C62 C64 C63 2.4(3) . .
C64 C63 C64 C62 -1.30(15) 2_556 .
C64 C62 C65 C62 -1.18(13) . 2_556
